data_1564167
loop_
_publ_author_name
'He, Yuan-Chun'
'Yuan, Zi-Han'
'Zhang, Jie'
'Xiao, Li-Yuan'
'Wang, Yan'
'Xu, Na'

_publ_section_title
;
 Two 2-fold interpenetrating three-dimensional coordination polymers based
 on two-fold deprotonated 5-((3-carboxyphenoxy)methyl)benzene-1,3-dioic
 acid and 1,4-bis((1H-imidazol-1-yl)methyl)benzene: Syntheses, structures
 and properties
;
_journal_name_full 'Inorganica Chimica Acta'
_journal_page_first 119802
_journal_paper_doi 10.1016/j.ica.2020.119802
_journal_volume 511
_journal_year 2020
_chemical_formula_moiety 'C23 H17 Mn N2 O7'
_chemical_formula_sum 'C23 H17 Mn N2 O7'
_chemical_formula_weight 488.32
_space_group_crystal_system triclinic
_space_group_IT_number 2
_space_group_name_Hall '-P 1'
_space_group_name_H-M_alt 'P -1'
_atom_sites_solution_hydrogens geom
_atom_sites_solution_primary direct
_cell_angle_alpha 71.776(6)
_cell_angle_beta 80.416(6)
_cell_angle_gamma 75.497(6)
_cell_formula_units_Z 2
_cell_length_a 8.8020(7)
_cell_length_b 10.2720(8)
_cell_length_c 12.3460(8)
_cell_measurement_reflns_used 2385
_cell_measurement_temperature 293(2)
_cell_measurement_theta_max 28.9380
_cell_measurement_theta_min 3.8140
_cell_volume 1021.75(14)
_computing_cell_refinement 'Bruker SAINT'
_computing_data_collection 'Bruker APEX3'
_computing_data_reduction 'Bruker SAINT'
_computing_molecular_graphics 'Bruker SHELXTL'
_computing_publication_material 'Bruker SHELXTL'
_computing_structure_refinement 'SHELXL-2018/3 (Sheldrick, 2018)'
_computing_structure_solution 'SHELXL-2018/3 (Sheldrick, 2018)'
_diffrn_ambient_temperature 293(2)
_diffrn_measured_fraction_theta_full 0.995
_diffrn_measured_fraction_theta_max 0.995
_diffrn_measurement_device_type 'Bruker D8 Venture'
_diffrn_measurement_method '\w scans'
_diffrn_radiation_type MoK\a
_diffrn_radiation_wavelength 0.71069
_diffrn_reflns_av_R_equivalents 0.0258
_diffrn_reflns_av_unetI/netI 0.0491
_diffrn_reflns_Laue_measured_fraction_full 0.995
_diffrn_reflns_Laue_measured_fraction_max 0.995
_diffrn_reflns_limit_h_max 9
_diffrn_reflns_limit_h_min -10
_diffrn_reflns_limit_k_max 12
_diffrn_reflns_limit_k_min -12
_diffrn_reflns_limit_l_max 14
_diffrn_reflns_limit_l_min -14
_diffrn_reflns_number 6643
_diffrn_reflns_point_group_measured_fraction_full 0.995
_diffrn_reflns_point_group_measured_fraction_max 0.995
_diffrn_reflns_theta_full 25.000
_diffrn_reflns_theta_max 25.346
_diffrn_reflns_theta_min 3.491
_diffrn_source 'sealed tube'
_exptl_absorpt_coefficient_mu 0.697
_exptl_absorpt_correction_T_max 0.840
_exptl_absorpt_correction_T_min 0.823
_exptl_absorpt_correction_type multi-scan
_exptl_absorpt_process_details
;
SADABS (Bruker, 2016)
;
_exptl_crystal_colour colorless
_exptl_crystal_density_diffrn 1.587
_exptl_crystal_description block
_exptl_crystal_F_000 500
_exptl_crystal_size_max 0.280
_exptl_crystal_size_mid 0.270
_exptl_crystal_size_min 0.250
_refine_diff_density_max 0.288
_refine_diff_density_min -0.381
_refine_diff_density_rms 0.057
_refine_ls_extinction_coef .
_refine_ls_extinction_method none
_refine_ls_goodness_of_fit_ref 1.044
_refine_ls_hydrogen_treatment constr
_refine_ls_matrix_type full
_refine_ls_number_parameters 298
_refine_ls_number_reflns 3713
_refine_ls_number_restraints 0
_refine_ls_restrained_S_all 1.044
_refine_ls_R_factor_all 0.0511
_refine_ls_R_factor_gt 0.0391
_refine_ls_shift/su_max 0.000
_refine_ls_shift/su_mean 0.000
_refine_ls_structure_factor_coef Fsqd
_refine_ls_weighting_details 'w=1/[\s^2^(Fo^2^)+(0.0381P)^2^+0.2317P] where P=(Fo^2^+2Fc^2^)/3'
_refine_ls_weighting_scheme calc
_refine_ls_wR_factor_gt 0.0866
_refine_ls_wR_factor_ref 0.0939
_reflns_Friedel_coverage 0.000
_reflns_Friedel_fraction_full .
_reflns_Friedel_fraction_max .
_reflns_number_gt 3042
_reflns_number_total 3713
_reflns_threshold_expression 'I > 2\s(I)'
_cod_data_source_file ICA-2020-511-119802.cif
_cod_data_source_block Mn
_cod_database_code 1564167
_shelx_space_group_comment
;
The symmetry employed for this shelxl refinement is uniquely defined
by the following loop, which should always be used as a source of
symmetry information in preference to the above space-group names.
They are only intended as comments.
;
_shelx_estimated_absorpt_t_min 0.829
_shelx_estimated_absorpt_t_max 0.845

loop_
_space_group_symop_operation_xyz
'x, y, z'
'-x, -y, -z'

loop_
_atom_site_label
_atom_site_type_symbol
_atom_site_fract_x
_atom_site_fract_y
_atom_site_fract_z
_atom_site_U_iso_or_equiv
_atom_site_adp_type
_atom_site_occupancy
_atom_site_site_symmetry_order
_atom_site_calc_flag
_atom_site_refinement_flags_posn
_atom_site_refinement_flags_adp
_atom_site_refinement_flags_occupancy
_atom_site_disorder_assembly
_atom_site_disorder_group
Mn1 Mn 0.85496(4) 0.34693(4) 0.06494(3) 0.02669(13) Uani 1 1 d . . . . .
C1 C 0.7820(3) 0.6545(2) 0.05246(19) 0.0236(5) Uani 1 1 d . . . . .
C2 C 0.6886(3) 0.7799(2) 0.08903(18) 0.0223(5) Uani 1 1 d . . . . .
C3 C 0.5325(3) 0.7835(2) 0.13164(19) 0.0255(5) Uani 1 1 d . . . . .
H3 H 0.488860 0.707318 0.138731 0.031 Uiso 1 1 calc R U . . .
C4 C 0.4398(3) 0.8983(2) 0.16400(19) 0.0265(5) Uani 1 1 d . . . . .
C5 C 0.5077(3) 1.0100(2) 0.15462(19) 0.0280(5) Uani 1 1 d . . . . .
H5 H 0.447163 1.087306 0.176802 0.034 Uiso 1 1 calc R U . . .
C6 C 0.6635(3) 1.0084(2) 0.11295(18) 0.0224(5) Uani 1 1 d . . . . .
C7 C 0.7548(3) 0.8940(2) 0.07860(18) 0.0228(5) Uani 1 1 d . . . . .
H7 H 0.859144 0.893448 0.048887 0.027 Uiso 1 1 calc R U . . .
C8 C 0.7327(3) 1.1329(2) 0.09939(19) 0.0262(5) Uani 1 1 d . . . . .
C9 C 0.2691(3) 0.9014(3) 0.2057(2) 0.0316(6) Uani 1 1 d . . . . .
H9A H 0.207966 0.996834 0.184374 0.038 Uiso 1 1 calc R U . . .
H9B H 0.227699 0.844999 0.172562 0.038 Uiso 1 1 calc R U . . .
C10 C 0.1155(3) 0.8505(3) 0.3859(2) 0.0332(6) Uani 1 1 d . . . . .
C11 C -0.0256(3) 0.9004(3) 0.3365(2) 0.0377(6) Uani 1 1 d . . . . .
H11 H -0.026092 0.928695 0.257250 0.045 Uiso 1 1 calc R U . . .
C12 C -0.1651(3) 0.9078(3) 0.4058(2) 0.0459(7) Uani 1 1 d . . . . .
H12 H -0.259925 0.943031 0.372748 0.055 Uiso 1 1 calc R U . . .
C13 C -0.1669(3) 0.8637(3) 0.5241(2) 0.0443(7) Uani 1 1 d . . . . .
H13 H -0.262054 0.870066 0.570023 0.053 Uiso 1 1 calc R U . . .
C14 C -0.0255(3) 0.8100(3) 0.5731(2) 0.0327(6) Uani 1 1 d . . . . .
C15 C 0.1149(3) 0.8034(3) 0.5049(2) 0.0352(6) Uani 1 1 d . . . . .
H15 H 0.209680 0.767627 0.538136 0.042 Uiso 1 1 calc R U . . .
C16 C -0.0215(3) 0.7622(3) 0.6992(2) 0.0328(6) Uani 1 1 d . . . . .
C17 C 0.6693(3) 0.5126(3) -0.1513(2) 0.0361(6) Uani 1 1 d . . . . .
H17 H 0.584775 0.545849 -0.104014 0.043 Uiso 1 1 calc R U . . .
C18 C 0.8944(4) 0.4075(3) -0.2104(2) 0.0445(7) Uani 1 1 d . . . . .
H18 H 0.996542 0.353833 -0.211786 0.053 Uiso 1 1 calc R U . . .
C19 C 0.8128(4) 0.4733(3) -0.3025(2) 0.0492(8) Uani 1 1 d . . . . .
H19 H 0.847541 0.473081 -0.377870 0.059 Uiso 1 1 calc R U . . .
C20 C 0.5412(4) 0.6299(3) -0.3333(2) 0.0487(8) Uani 1 1 d . . . . .
H20A H 0.565930 0.721215 -0.371360 0.058 Uiso 1 1 calc R U . . .
H20B H 0.444560 0.642880 -0.283471 0.058 Uiso 1 1 calc R U . . .
C21 C 0.5174(3) 0.5654(3) -0.4215(2) 0.0398(7) Uani 1 1 d . . . . .
C22 C 0.4176(3) 0.4722(3) -0.3931(2) 0.0445(7) Uani 1 1 d . . . . .
H22 H 0.361064 0.453957 -0.321265 0.053 Uiso 1 1 calc R U . . .
C23 C 0.4022(4) 0.4067(3) -0.4709(2) 0.0461(7) Uani 1 1 d . . . . .
H23 H 0.336680 0.342797 -0.450731 0.055 Uiso 1 1 calc R U . . .
N1 N 0.8042(3) 0.4319(2) -0.11504(17) 0.0331(5) Uani 1 1 d . . . . .
N2 N 0.6699(3) 0.5402(2) -0.26436(18) 0.0375(5) Uani 1 1 d . . . . .
O1 O 0.7407(2) 0.54072(16) 0.09845(14) 0.0337(4) Uani 1 1 d . . . . .
O2 O 0.8958(2) 0.67201(17) -0.02502(14) 0.0308(4) Uani 1 1 d . . . . .
O3 O 0.8774(2) 1.12486(17) 0.07127(16) 0.0362(4) Uani 1 1 d . . . . .
O4 O 0.6445(2) 1.24298(17) 0.11619(16) 0.0381(4) Uani 1 1 d . . . . .
O5 O -0.1617(2) 0.7703(2) 0.75646(15) 0.0463(5) Uani 1 1 d . . . . .
H5A H -0.152183 0.742601 0.825383 0.069 Uiso 1 1 calc R U . . .
O6 O 0.0991(2) 0.71864(19) 0.74650(14) 0.0387(4) Uani 1 1 d . . . . .
O7 O 0.2613(2) 0.8461(2) 0.32700(14) 0.0467(5) Uani 1 1 d . . . . .

loop_
_atom_site_aniso_label
_atom_site_aniso_U_11
_atom_site_aniso_U_22
_atom_site_aniso_U_33
_atom_site_aniso_U_23
_atom_site_aniso_U_13
_atom_site_aniso_U_12
Mn1 0.0293(2) 0.0214(2) 0.0308(2) -0.01109(16) -0.00034(16) -0.00487(16)
C1 0.0256(13) 0.0227(13) 0.0234(12) -0.0099(10) -0.0041(11) -0.0010(10)
C2 0.0266(13) 0.0179(12) 0.0205(11) -0.0055(9) -0.0016(10) -0.0018(10)
C3 0.0306(14) 0.0212(12) 0.0250(12) -0.0058(10) -0.0007(11) -0.0081(10)
C4 0.0247(13) 0.0276(13) 0.0253(12) -0.0075(10) 0.0010(10) -0.0042(10)
C5 0.0310(14) 0.0220(12) 0.0291(13) -0.0115(10) 0.0018(11) 0.0003(11)
C6 0.0263(13) 0.0177(12) 0.0238(12) -0.0080(9) -0.0017(10) -0.0033(10)
C7 0.0233(13) 0.0200(12) 0.0235(12) -0.0065(9) 0.0006(10) -0.0031(10)
C8 0.0291(14) 0.0225(13) 0.0259(12) -0.0086(10) 0.0015(11) -0.0041(11)
C9 0.0313(14) 0.0334(14) 0.0276(13) -0.0085(11) 0.0024(11) -0.0058(11)
C10 0.0290(15) 0.0355(15) 0.0314(14) -0.0095(12) 0.0029(12) -0.0042(12)
C11 0.0355(16) 0.0462(17) 0.0307(14) -0.0101(12) -0.0002(12) -0.0103(13)
C12 0.0295(16) 0.063(2) 0.0416(16) -0.0110(15) -0.0070(13) -0.0066(14)
C13 0.0311(16) 0.0594(19) 0.0378(16) -0.0118(14) 0.0050(13) -0.0092(14)
C14 0.0354(15) 0.0307(14) 0.0298(13) -0.0069(11) 0.0012(12) -0.0081(12)
C15 0.0297(15) 0.0376(15) 0.0344(14) -0.0084(12) -0.0044(12) -0.0019(12)
C16 0.0352(16) 0.0288(14) 0.0327(14) -0.0106(11) 0.0036(12) -0.0060(12)
C17 0.0405(16) 0.0391(15) 0.0325(14) -0.0158(12) -0.0018(12) -0.0088(13)
C18 0.0389(17) 0.0523(18) 0.0458(17) -0.0268(14) -0.0083(14) 0.0032(14)
C19 0.051(2) 0.065(2) 0.0348(15) -0.0267(15) -0.0068(14) 0.0005(16)
C20 0.0517(19) 0.0481(18) 0.0459(17) -0.0189(14) -0.0180(15) 0.0058(15)
C21 0.0404(17) 0.0437(16) 0.0333(15) -0.0127(13) -0.0130(13) 0.0028(13)
C22 0.0450(18) 0.0573(19) 0.0262(14) -0.0068(13) -0.0023(13) -0.0094(15)
C23 0.0499(19) 0.0497(18) 0.0395(16) -0.0077(14) -0.0102(15) -0.0145(15)
N1 0.0362(13) 0.0326(12) 0.0335(12) -0.0137(10) -0.0058(10) -0.0053(10)
N2 0.0412(14) 0.0392(13) 0.0344(12) -0.0165(10) -0.0107(11) -0.0006(11)
O1 0.0445(11) 0.0197(9) 0.0359(10) -0.0124(7) 0.0093(8) -0.0080(8)
O2 0.0283(10) 0.0328(10) 0.0333(9) -0.0167(8) 0.0071(8) -0.0073(8)
O3 0.0283(10) 0.0281(10) 0.0548(11) -0.0186(8) 0.0050(9) -0.0077(8)
O4 0.0340(11) 0.0258(10) 0.0580(12) -0.0228(9) 0.0056(9) -0.0053(8)
O5 0.0382(12) 0.0616(13) 0.0304(10) -0.0099(9) 0.0053(9) -0.0048(10)
O6 0.0367(11) 0.0472(11) 0.0281(9) -0.0087(8) -0.0039(8) -0.0035(9)
O7 0.0288(11) 0.0698(14) 0.0281(10) -0.0041(9) 0.0040(8) -0.0037(10)

loop_
_atom_type_symbol
_atom_type_description
_atom_type_scat_dispersion_real
_atom_type_scat_dispersion_imag
_atom_type_scat_source
C C 0.0033 0.0016 'International Tables Vol C Tables 4.2.6.8 and 6.1.1.4'
H H 0.0000 0.0000 'International Tables Vol C Tables 4.2.6.8 and 6.1.1.4'
N N 0.0061 0.0033 'International Tables Vol C Tables 4.2.6.8 and 6.1.1.4'
O O 0.0106 0.0060 'International Tables Vol C Tables 4.2.6.8 and 6.1.1.4'
Mn Mn 0.3368 0.7283 'International Tables Vol C Tables 4.2.6.8 and 6.1.1.4'

loop_
_geom_angle_atom_site_label_1
_geom_angle_atom_site_label_2
_geom_angle_atom_site_label_3
_geom_angle
_geom_angle_site_symmetry_1
_geom_angle_site_symmetry_3
O1 Mn1 O2 112.67(6) . 2_765
O1 Mn1 N1 91.28(7) . .
O2 Mn1 N1 93.99(7) 2_765 .
O1 Mn1 O3 155.23(7) . 1_545
O2 Mn1 O3 90.78(6) 2_765 1_545
N1 Mn1 O3 95.03(7) . 1_545
O1 Mn1 O4 97.53(6) . 1_545
O2 Mn1 O4 148.83(6) 2_765 1_545
N1 Mn1 O4 92.80(7) . 1_545
O3 Mn1 O4 58.31(6) 1_545 1_545
O1 Mn1 O6 83.07(7) . 2_666
O2 Mn1 O6 86.95(6) 2_765 2_666
N1 Mn1 O6 174.19(7) . 2_666
O3 Mn1 O6 90.69(7) 1_545 2_666
O4 Mn1 O6 89.32(7) 1_545 2_666
O1 Mn1 C8 126.65(7) . 1_545
O2 Mn1 C8 119.87(7) 2_765 1_545
N1 Mn1 C8 93.68(7) . 1_545
O3 Mn1 C8 29.12(7) 1_545 1_545
O4 Mn1 C8 29.21(7) 1_545 1_545
O6 Mn1 C8 90.82(7) 2_666 1_545
O1 C1 O2 124.4(2) . .
O1 C1 C2 117.7(2) . .
O2 C1 C2 117.9(2) . .
C3 C2 C7 119.5(2) . .
C3 C2 C1 119.04(19) . .
C7 C2 C1 121.5(2) . .
C2 C3 C4 121.4(2) . .
C2 C3 H3 119.3 . .
C4 C3 H3 119.3 . .
C3 C4 C5 118.5(2) . .
C3 C4 C9 120.2(2) . .
C5 C4 C9 121.3(2) . .
C6 C5 C4 121.1(2) . .
C6 C5 H5 119.4 . .
C4 C5 H5 119.4 . .
C5 C6 C7 120.0(2) . .
C5 C6 C8 120.1(2) . .
C7 C6 C8 119.8(2) . .
C6 C7 C2 119.5(2) . .
C6 C7 H7 120.2 . .
C2 C7 H7 120.2 . .
O3 C8 O4 121.3(2) . .
O3 C8 C6 119.2(2) . .
O4 C8 C6 119.5(2) . .
O3 C8 Mn1 59.49(12) . 1_565
O4 C8 Mn1 61.87(12) . 1_565
C6 C8 Mn1 176.98(16) . 1_565
O7 C9 C4 106.7(2) . .
O7 C9 H9A 110.4 . .
C4 C9 H9A 110.4 . .
O7 C9 H9B 110.4 . .
C4 C9 H9B 110.4 . .
H9A C9 H9B 108.6 . .
O7 C10 C11 125.0(2) . .
O7 C10 C15 115.0(2) . .
C11 C10 C15 119.9(2) . .
C12 C11 C10 119.3(2) . .
C12 C11 H11 120.4 . .
C10 C11 H11 120.4 . .
C11 C12 C13 121.2(3) . .
C11 C12 H12 119.4 . .
C13 C12 H12 119.4 . .
C12 C13 C14 119.3(3) . .
C12 C13 H13 120.4 . .
C14 C13 H13 120.4 . .
C15 C14 C13 120.2(2) . .
C15 C14 C16 118.6(2) . .
C13 C14 C16 121.2(2) . .
C14 C15 C10 120.1(2) . .
C14 C15 H15 120.0 . .
C10 C15 H15 120.0 . .
O6 C16 O5 122.3(2) . .
O6 C16 C14 123.9(2) . .
O5 C16 C14 113.8(2) . .
N1 C17 N2 111.5(2) . .
N1 C17 H17 124.3 . .
N2 C17 H17 124.3 . .
C19 C18 N1 109.4(3) . .
C19 C18 H18 125.3 . .
N1 C18 H18 125.3 . .
C18 C19 N2 106.9(2) . .
C18 C19 H19 126.5 . .
N2 C19 H19 126.5 . .
N2 C20 C21 111.0(2) . .
N2 C20 H20A 109.4 . .
C21 C20 H20A 109.4 . .
N2 C20 H20B 109.4 . .
C21 C20 H20B 109.4 . .
H20A C20 H20B 108.0 . .
C23 C21 C22 119.1(2) 2_664 .
C23 C21 C20 121.1(3) 2_664 .
C22 C21 C20 119.7(3) . .
C23 C22 C21 120.1(3) . .
C23 C22 H22 120.0 . .
C21 C22 H22 120.0 . .
C22 C23 C21 120.8(3) . 2_664
C22 C23 H23 119.6 . .
C21 C23 H23 119.6 2_664 .
C17 N1 C18 105.4(2) . .
C17 N1 Mn1 125.13(18) . .
C18 N1 Mn1 129.27(18) . .
C17 N2 C19 106.8(2) . .
C17 N2 C20 125.9(2) . .
C19 N2 C20 127.3(2) . .
C1 O1 Mn1 125.33(16) . .
C1 O2 Mn1 147.10(15) . 2_765
C8 O3 Mn1 91.38(14) . 1_565
C8 O4 Mn1 88.92(14) . 1_565
C16 O5 H5A 109.5 . .
C16 O6 Mn1 132.29(17) . 2_666
C10 O7 C9 117.60(19) . .

loop_
_geom_bond_atom_site_label_1
_geom_bond_atom_site_label_2
_geom_bond_distance
_geom_bond_site_symmetry_2
Mn1 O1 2.1259(16) .
Mn1 O2 2.1397(17) 2_765
Mn1 N1 2.196(2) .
Mn1 O3 2.2172(16) 1_545
Mn1 O4 2.2693(17) 1_545
Mn1 O6 2.2876(16) 2_666
Mn1 C8 2.573(2) 1_545
C1 O1 1.245(3) .
C1 O2 1.271(3) .
C1 C2 1.499(3) .
C2 C3 1.382(3) .
C2 C7 1.398(3) .
C3 C4 1.385(3) .
C3 H3 0.9300 .
C4 C5 1.387(3) .
C4 C9 1.501(3) .
C5 C6 1.380(3) .
C5 H5 0.9300 .
C6 C7 1.389(3) .
C6 C8 1.503(3) .
C7 H7 0.9300 .
C8 O3 1.253(3) .
C8 O4 1.256(3) .
C9 O7 1.422(3) .
C9 H9A 0.9700 .
C9 H9B 0.9700 .
C10 O7 1.363(3) .
C10 C11 1.384(4) .
C10 C15 1.395(3) .
C11 C12 1.374(4) .
C11 H11 0.9300 .
C12 C13 1.385(4) .
C12 H12 0.9300 .
C13 C14 1.385(4) .
C13 H13 0.9300 .
C14 C15 1.374(4) .
C14 C16 1.482(3) .
C15 H15 0.9300 .
C16 O6 1.214(3) .
C16 O5 1.313(3) .
C17 N1 1.323(3) .
C17 N2 1.334(3) .
C17 H17 0.9300 .
C18 C19 1.347(4) .
C18 N1 1.361(3) .
C18 H18 0.9300 .
C19 N2 1.359(4) .
C19 H19 0.9300 .
C20 N2 1.471(3) .
C20 C21 1.504(4) .
C20 H20A 0.9700 .
C20 H20B 0.9700 .
C21 C23 1.378(4) 2_664
C21 C22 1.386(4) .
C22 C23 1.375(4) .
C22 H22 0.9300 .
C23 H23 0.9300 .
O5 H5A 0.8200 .

loop_
_geom_torsion_atom_site_label_1
_geom_torsion_atom_site_label_2
_geom_torsion_atom_site_label_3
_geom_torsion_atom_site_label_4
_geom_torsion
_geom_torsion_site_symmetry_1
_geom_torsion_site_symmetry_2
_geom_torsion_site_symmetry_3
_geom_torsion_site_symmetry_4
O1 C1 C2 C3 -26.3(3) . . . .
O2 C1 C2 C3 152.3(2) . . . .
O1 C1 C2 C7 155.2(2) . . . .
O2 C1 C2 C7 -26.3(3) . . . .
C7 C2 C3 C4 0.2(3) . . . .
C1 C2 C3 C4 -178.4(2) . . . .
C2 C3 C4 C5 -1.1(3) . . . .
C2 C3 C4 C9 177.7(2) . . . .
C3 C4 C5 C6 0.7(3) . . . .
C9 C4 C5 C6 -178.0(2) . . . .
C4 C5 C6 C7 0.6(3) . . . .
C4 C5 C6 C8 177.7(2) . . . .
C5 C6 C7 C2 -1.4(3) . . . .
C8 C6 C7 C2 -178.55(19) . . . .
C3 C2 C7 C6 1.1(3) . . . .
C1 C2 C7 C6 179.60(19) . . . .
C5 C6 C8 O3 173.7(2) . . . .
C7 C6 C8 O3 -9.2(3) . . . .
C5 C6 C8 O4 -6.5(3) . . . .
C7 C6 C8 O4 170.6(2) . . . .
C3 C4 C9 O7 92.4(3) . . . .
C5 C4 C9 O7 -88.9(3) . . . .
O7 C10 C11 C12 -175.7(3) . . . .
C15 C10 C11 C12 2.4(4) . . . .
C10 C11 C12 C13 -1.2(4) . . . .
C11 C12 C13 C14 -0.6(4) . . . .
C12 C13 C14 C15 1.4(4) . . . .
C12 C13 C14 C16 179.7(2) . . . .
C13 C14 C15 C10 -0.2(4) . . . .
C16 C14 C15 C10 -178.6(2) . . . .
O7 C10 C15 C14 176.6(2) . . . .
C11 C10 C15 C14 -1.6(4) . . . .
C15 C14 C16 O6 0.8(4) . . . .
C13 C14 C16 O6 -177.5(3) . . . .
C15 C14 C16 O5 -178.8(2) . . . .
C13 C14 C16 O5 2.9(4) . . . .
N1 C18 C19 N2 0.2(3) . . . .
N2 C20 C21 C23 -89.7(3) . . . 2_664
N2 C20 C21 C22 87.8(3) . . . .
C23 C21 C22 C23 1.3(5) 2_664 . . .
C20 C21 C22 C23 -176.2(3) . . . .
C21 C22 C23 C21 -1.3(5) . . . 2_664
N2 C17 N1 C18 0.0(3) . . . .
N2 C17 N1 Mn1 -175.88(15) . . . .
C19 C18 N1 C17 -0.2(3) . . . .
C19 C18 N1 Mn1 175.51(18) . . . .
N1 C17 N2 C19 0.1(3) . . . .
N1 C17 N2 C20 -178.0(2) . . . .
C18 C19 N2 C17 -0.2(3) . . . .
C18 C19 N2 C20 177.9(3) . . . .
C21 C20 N2 C17 -138.3(3) . . . .
C21 C20 N2 C19 43.9(4) . . . .
O2 C1 O1 Mn1 2.9(3) . . . .
C2 C1 O1 Mn1 -178.67(13) . . . .
O1 C1 O2 Mn1 -81.8(3) . . . 2_765
C2 C1 O2 Mn1 99.8(3) . . . 2_765
O4 C8 O3 Mn1 -3.0(2) . . . 1_565
C6 C8 O3 Mn1 176.86(18) . . . 1_565
O3 C8 O4 Mn1 2.9(2) . . . 1_565
C6 C8 O4 Mn1 -176.93(18) . . . 1_565
O5 C16 O6 Mn1 -5.4(4) . . . 2_666
C14 C16 O6 Mn1 174.95(16) . . . 2_666
C11 C10 O7 C9 2.3(4) . . . .
C15 C10 O7 C9 -175.9(2) . . . .
C4 C9 O7 C10 173.9(2) . . . .
